data_4518784
loop_
_publ_author_name
'Roztocki, Kornel'
'Rauche, Marcus'
'Bon, Volodymyr'
'Kaskel, Stefan'
'Brunner, Eike'
'Matoga, Dariusz'

_publ_section_title
;
 Combining <i>In Situ</i> Techniques (XRD, IR, and <sup>13</sup>C NMR) and
 Gas Adsorption Measurements Reveals CO<sub>2</sub>-Induced Structural
 Transitions and High CO<sub>2</sub>/CH<sub>4</sub> Selectivity for a
 Flexible Metal-Organic Framework JUK-8.
;
_journal_issue 24
_journal_name_full 'ACS applied materials &amp; interfaces'
_journal_page_first 28503
_journal_page_last 28513
_journal_paper_doi 10.1021/acsami.1c07268
_journal_volume 13
_journal_year 2021
_chemical_formula_sum 'C34 H24 N6 O7 Zn'
_chemical_formula_weight 693.96
_space_group_crystal_system monoclinic
_space_group_IT_number 15
_space_group_name_Hall '-C 2yc'
_space_group_name_H-M_alt 'C 1 2/c 1'
_atom_sites_solution_hydrogens mixed
_audit_creation_method SHELXL-2018/3
_cell_angle_alpha 90
_cell_angle_beta 94.34(3)
_cell_angle_gamma 90
_cell_formula_units_Z 8
_cell_length_a 12.980(3)
_cell_length_b 18.060(4)
_cell_length_c 27.940(6)
_cell_measurement_reflns_used 376
_cell_measurement_temperature 100(2)
_cell_measurement_theta_max 22.9
_cell_measurement_theta_min 4.7
_cell_volume 6531(3)
_computing_cell_refinement 'XDSAPP 2.0 Sparta et al., 2016'
_computing_data_collection MXCUBE
_computing_data_reduction 'XDSAPP 2.0 Sparta et al., 2016'
_computing_structure_refinement 'SHELXL-2018/3 (Sheldrick, 2018)'
_computing_structure_solution 'SHELXT 2018/2 (Sheldrick, 2018)'
_diffrn_ambient_temperature 100(2)
_diffrn_measured_fraction_theta_full 0.853
_diffrn_measured_fraction_theta_max 0.853
_diffrn_measurement_device_type 'MX-225 CCD'
_diffrn_measurement_method '\D\f scans'
_diffrn_radiation_monochromator 'Si 111'
_diffrn_radiation_type synchrotron
_diffrn_radiation_wavelength 0.8939
_diffrn_reflns_av_R_equivalents 0.0526
_diffrn_reflns_av_unetI/netI 0.0507
_diffrn_reflns_Laue_measured_fraction_full 0.853
_diffrn_reflns_Laue_measured_fraction_max 0.853
_diffrn_reflns_limit_h_max 14
_diffrn_reflns_limit_h_min -14
_diffrn_reflns_limit_k_max 19
_diffrn_reflns_limit_k_min -19
_diffrn_reflns_limit_l_max 26
_diffrn_reflns_limit_l_min -27
_diffrn_reflns_number 16757
_diffrn_reflns_point_group_measured_fraction_full 0.853
_diffrn_reflns_point_group_measured_fraction_max 0.853
_diffrn_reflns_theta_full 31.684
_diffrn_reflns_theta_max 31.684
_diffrn_reflns_theta_min 1.839
_diffrn_source synchrotron
_diffrn_source_type 'BESSY BL MX-14.2'
_exptl_absorpt_coefficient_mu 1.488
_exptl_crystal_colour colorless
_exptl_crystal_density_diffrn 1.412
_exptl_crystal_description block
_exptl_crystal_F_000 2848
_refine_diff_density_max 0.472
_refine_diff_density_min -0.735
_refine_diff_density_rms 0.066
_refine_ls_extinction_method none
_refine_ls_goodness_of_fit_ref 1.098
_refine_ls_hydrogen_treatment mixed
_refine_ls_matrix_type full
_refine_ls_number_parameters 439
_refine_ls_number_reflns 4727
_refine_ls_number_restraints 2
_refine_ls_restrained_S_all 1.098
_refine_ls_R_factor_all 0.0741
_refine_ls_R_factor_gt 0.0556
_refine_ls_shift/su_max 0.001
_refine_ls_shift/su_mean 0.000
_refine_ls_structure_factor_coef Fsqd
_refine_ls_weighting_details 'w=1/[\s^2^(Fo^2^)+(0.0815P)^2^+13.4706P] where P=(Fo^2^+2Fc^2^)/3'
_refine_ls_weighting_scheme calc
_refine_ls_wR_factor_gt 0.1448
_refine_ls_wR_factor_ref 0.1769
_reflns_Friedel_coverage 0.000
_reflns_number_gt 3658
_reflns_number_total 4727
_reflns_threshold_expression 'I > 2\s(I)'
_cod_data_source_file am1c07268_si_002.cif
_cod_data_source_block c2c_a
_cod_depositor_comments 'Adding full bibliography for 4518783--4518785.cif.'
_cod_original_cell_volume 6531(2)
_cod_original_sg_symbol_H-M 'C 2/c'
_cod_database_code 4518784
_shelx_shelxl_version_number 2018/3
_shelx_space_group_comment
;
The symmetry employed for this shelxl refinement is uniquely defined
by the following loop, which should always be used as a source of
symmetry information in preference to the above space-group names.
They are only intended as comments.
;

loop_
_space_group_symop_operation_xyz
'x, y, z'
'-x, y, -z+1/2'
'x+1/2, y+1/2, z'
'-x+1/2, y+1/2, -z+1/2'
'-x, -y, -z'
'x, -y, z-1/2'
'-x+1/2, -y+1/2, -z'
'x+1/2, -y+1/2, z-1/2'

loop_
_atom_site_label
_atom_site_type_symbol
_atom_site_fract_x
_atom_site_fract_y
_atom_site_fract_z
_atom_site_U_iso_or_equiv
_atom_site_adp_type
_atom_site_occupancy
_atom_site_site_symmetry_order
_atom_site_calc_flag
_atom_site_refinement_flags_posn
_atom_site_refinement_flags_adp
_atom_site_refinement_flags_occupancy
_atom_site_disorder_assembly
_atom_site_disorder_group
Zn1 Zn 0.24952(5) 0.87681(3) 0.30617(2) 0.0635(2) Uani 1 1 d . . . . .
O1 O 0.9095(3) 0.4531(2) 0.59771(13) 0.0771(10) Uani 1 1 d . . . . .
O2 O 0.7105(3) 0.6348(2) 0.49844(17) 0.0921(13) Uani 1 1 d . . . . .
O3 O 0.2305(3) 1.04767(18) -0.12614(11) 0.0646(8) Uani 1 1 d . . . . .
O4 O 0.1657(3) 1.15936(19) -0.13862(12) 0.0763(10) Uani 1 1 d . . . . .
O5 O 0.0252(3) 1.10358(19) 0.07064(12) 0.0701(9) Uani 1 1 d . . . . .
O6 O 0.3049(3) 0.9553(2) 0.24451(13) 0.0805(11) Uani 1 1 d . . . . .
O7 O 0.1484(3) 0.9389(2) 0.26645(13) 0.0892(12) Uani 1 1 d . . . . .
N1 N 0.3979(3) 0.8526(2) 0.33275(14) 0.0649(10) Uani 1 1 d . . . . .
N2 N 0.6943(4) 0.7290(2) 0.42391(15) 0.0713(11) Uani 1 1 d . . . . .
N3 N 0.7876(4) 0.7048(2) 0.44362(17) 0.0759(12) Uani 1 1 d D . . . .
H3 H 0.837(3) 0.726(3) 0.4283(19) 0.091 Uiso 1 1 d D U . . .
N4 N 1.0830(3) 0.4697(2) 0.61411(15) 0.0643(10) Uani 1 1 d D . . . .
H4 H 1.140(3) 0.498(2) 0.6128(18) 0.077 Uiso 1 1 d D U . . .
N5 N 1.0896(3) 0.4097(2) 0.64408(15) 0.0703(11) Uani 1 1 d . . . . .
N6 N 1.2305(4) 0.2173(2) 0.76157(15) 0.0702(11) Uani 1 1 d . . . . .
C1 C 0.4848(4) 0.8832(3) 0.31889(17) 0.0651(13) Uani 1 1 d . . . . .
H1 H 0.479462 0.922024 0.295894 0.078 Uiso 1 1 calc R U . . .
C2 C 0.5821(5) 0.8606(3) 0.33668(19) 0.0732(14) Uani 1 1 d . . . . .
H2 H 0.641953 0.883867 0.326140 0.088 Uiso 1 1 calc R U . . .
C3 C 0.5915(4) 0.8036(3) 0.37005(17) 0.0679(13) Uani 1 1 d . . . . .
C4 C 0.5017(4) 0.7711(3) 0.38388(17) 0.0680(13) Uani 1 1 d . . . . .
H4A H 0.505143 0.731119 0.406076 0.082 Uiso 1 1 calc R U . . .
C5 C 0.4087(4) 0.7968(3) 0.36540(17) 0.0699(13) Uani 1 1 d . . . . .
H5 H 0.347893 0.774615 0.375848 0.084 Uiso 1 1 calc R U . . .
C6 C 0.6927(5) 0.7778(3) 0.3911(2) 0.0820(16) Uani 1 1 d . . . . .
H6 H 0.755050 0.797131 0.380363 0.098 Uiso 1 1 calc R U . . .
C7 C 0.7897(4) 0.6554(3) 0.4809(2) 0.0692(13) Uani 1 1 d . . . . .
C8 C 0.8942(4) 0.6290(2) 0.49946(18) 0.0594(11) Uani 1 1 d . . . . .
C9 C 0.9860(4) 0.6530(2) 0.48224(18) 0.0655(13) Uani 1 1 d . . . . .
H9 H 0.984287 0.688439 0.457049 0.079 Uiso 1 1 calc R U . . .
C10 C 1.0807(4) 0.6257(3) 0.50154(19) 0.0699(13) Uani 1 1 d . . . . .
H10 H 1.143327 0.643320 0.490152 0.084 Uiso 1 1 calc R U . . .
C11 C 1.0828(4) 0.5732(3) 0.53706(17) 0.0634(12) Uani 1 1 d . . . . .
H11 H 1.147280 0.554096 0.549927 0.076 Uiso 1 1 calc R U . . .
C12 C 0.9917(4) 0.5475(2) 0.55449(17) 0.0592(11) Uani 1 1 d . . . . .
C13 C 0.8974(4) 0.5757(2) 0.53560(17) 0.0595(11) Uani 1 1 d . . . . .
H13 H 0.834922 0.558525 0.547400 0.071 Uiso 1 1 calc R U . . .
C14 C 0.9886(4) 0.4858(3) 0.59074(18) 0.0647(12) Uani 1 1 d . . . . .
C15 C 1.1762(4) 0.4017(3) 0.66835(19) 0.0675(13) Uani 1 1 d . . . . .
H15 H 1.229633 0.436948 0.665451 0.081 Uiso 1 1 calc R U . . .
C16 C 1.1933(4) 0.3386(3) 0.70053(19) 0.0704(13) Uani 1 1 d . . . . .
C17 C 1.2869(5) 0.3293(3) 0.72635(19) 0.0784(15) Uani 1 1 d . . . . .
H17 H 1.340520 0.364559 0.723819 0.094 Uiso 1 1 calc R U . . .
C18 C 1.3024(5) 0.2687(3) 0.7559(2) 0.0813(16) Uani 1 1 d . . . . .
H18 H 1.367894 0.263209 0.773142 0.098 Uiso 1 1 calc R U . . .
C19 C 1.1399(5) 0.2253(4) 0.7355(2) 0.095(2) Uani 1 1 d . . . . .
H19 H 1.088637 0.188285 0.738160 0.114 Uiso 1 1 calc R U . . .
C20 C 1.1174(5) 0.2842(4) 0.7052(2) 0.099(2) Uani 1 1 d . . . . .
H20 H 1.051806 0.287912 0.687865 0.119 Uiso 1 1 calc R U . . .
C21 C 0.1797(4) 1.1026(3) -0.11212(17) 0.0641(12) Uani 1 1 d . . . . .
C22 C 0.1379(4) 1.1012(3) -0.06450(17) 0.0626(12) Uani 1 1 d . . . . .
C23 C 0.1480(3) 1.0386(2) -0.03522(16) 0.0543(10) Uani 1 1 d . . . . .
H23A H 0.178930 0.995265 -0.047058 0.065 Uiso 1 1 calc R U . . .
C24 C 0.1146(3) 1.0380(2) 0.01023(16) 0.0561(11) Uani 1 1 d . . . . .
H24 H 0.123100 0.995203 0.029908 0.067 Uiso 1 1 calc R U . . .
C25 C 0.0683(4) 1.1007(3) 0.02667(17) 0.0638(12) Uani 1 1 d . . . . .
C26 C 0.0528(5) 1.1619(3) -0.00196(19) 0.0902(19) Uani 1 1 d . . . . .
H26 H 0.017127 1.203626 0.009176 0.108 Uiso 1 1 calc R U . . .
C27 C 0.0894(5) 1.1625(3) -0.04707(19) 0.0891(19) Uani 1 1 d . . . . .
H27 H 0.081082 1.205684 -0.066380 0.107 Uiso 1 1 calc R U . . .
C28 C 0.0759(4) 1.0698(3) 0.11098(16) 0.0586(11) Uani 1 1 d . . . . .
C29 C 0.1826(4) 1.0704(3) 0.11956(17) 0.0640(12) Uani 1 1 d . . . . .
H29 H 0.225207 1.092844 0.097484 0.077 Uiso 1 1 calc R U . . .
C30 C 0.2257(4) 1.0370(3) 0.16172(18) 0.0651(12) Uani 1 1 d . . . . .
H30 H 0.298607 1.036351 0.168177 0.078 Uiso 1 1 calc R U . . .
C31 C 0.1635(4) 1.0051(3) 0.19400(16) 0.0594(11) Uani 1 1 d . . . . .
C32 C 0.0566(4) 1.0073(3) 0.18440(16) 0.0608(12) Uani 1 1 d . . . . .
H32 H 0.013293 0.986122 0.206657 0.073 Uiso 1 1 calc R U . . .
C33 C 0.0127(4) 1.0399(3) 0.14287(17) 0.0629(12) Uani 1 1 d . . . . .
H33 H -0.060213 1.041449 0.136631 0.076 Uiso 1 1 calc R U . . .
C34 C 0.2094(5) 0.9652(3) 0.23793(19) 0.0703(14) Uani 1 1 d . . . . .

loop_
_atom_site_aniso_label
_atom_site_aniso_U_11
_atom_site_aniso_U_22
_atom_site_aniso_U_33
_atom_site_aniso_U_23
_atom_site_aniso_U_13
_atom_site_aniso_U_12
Zn1 0.0953(5) 0.0585(4) 0.0363(4) 0.0030(2) 0.0027(3) 0.0025(3)
O1 0.076(2) 0.081(2) 0.077(3) 0.0171(18) 0.0163(18) 0.0002(18)
O2 0.082(3) 0.069(2) 0.122(4) 0.034(2) -0.017(2) -0.0101(19)
O3 0.082(2) 0.066(2) 0.046(2) -0.0087(14) 0.0037(15) 0.0048(16)
O4 0.118(3) 0.072(2) 0.040(2) 0.0029(16) 0.0083(17) 0.0096(19)
O5 0.083(2) 0.085(2) 0.043(2) 0.0076(15) 0.0083(15) 0.0295(18)
O6 0.100(3) 0.085(2) 0.053(2) -0.0062(17) -0.0166(18) 0.026(2)
O7 0.119(3) 0.107(3) 0.044(3) 0.0111(19) 0.019(2) 0.047(2)
N1 0.104(3) 0.057(2) 0.033(2) 0.0022(16) 0.0042(19) 0.005(2)
N2 0.099(3) 0.055(2) 0.059(3) -0.0027(19) -0.004(2) 0.011(2)
N3 0.089(3) 0.070(3) 0.069(3) 0.009(2) 0.005(2) 0.015(2)
N4 0.076(3) 0.062(2) 0.055(3) 0.0074(18) 0.008(2) 0.0024(19)
N5 0.086(3) 0.067(2) 0.060(3) 0.014(2) 0.015(2) 0.005(2)
N6 0.093(3) 0.068(3) 0.049(3) 0.0076(18) 0.008(2) 0.004(2)
C1 0.100(4) 0.060(3) 0.037(3) 0.0040(19) 0.015(2) 0.014(3)
C2 0.095(4) 0.070(3) 0.057(4) 0.011(2) 0.023(3) 0.012(3)
C3 0.100(4) 0.066(3) 0.038(3) 0.001(2) 0.008(2) 0.016(3)
C4 0.106(4) 0.051(3) 0.045(3) 0.007(2) -0.004(2) 0.001(3)
C5 0.099(4) 0.062(3) 0.046(3) 0.011(2) -0.008(2) -0.004(3)
C6 0.099(4) 0.081(4) 0.068(4) 0.017(3) 0.020(3) 0.019(3)
C7 0.084(4) 0.045(2) 0.075(4) -0.003(2) -0.012(3) -0.004(2)
C8 0.071(3) 0.046(2) 0.060(3) -0.0052(19) 0.001(2) -0.004(2)
C9 0.092(4) 0.047(2) 0.056(3) 0.002(2) -0.003(2) -0.006(2)
C10 0.080(3) 0.061(3) 0.068(4) 0.003(2) 0.005(2) -0.012(2)
C11 0.070(3) 0.062(3) 0.058(3) 0.000(2) 0.003(2) -0.002(2)
C12 0.069(3) 0.058(3) 0.052(3) -0.004(2) 0.008(2) 0.001(2)
C13 0.071(3) 0.052(2) 0.056(3) -0.006(2) 0.008(2) -0.001(2)
C14 0.072(3) 0.066(3) 0.056(3) -0.001(2) 0.012(2) 0.002(2)
C15 0.089(4) 0.060(3) 0.054(3) 0.005(2) 0.009(3) 0.001(2)
C16 0.086(4) 0.068(3) 0.059(4) 0.008(2) 0.013(2) 0.005(3)
C17 0.110(4) 0.059(3) 0.064(4) 0.002(2) -0.016(3) -0.010(3)
C18 0.110(4) 0.060(3) 0.070(4) 0.001(2) -0.021(3) -0.005(3)
C19 0.075(4) 0.103(4) 0.110(5) 0.055(4) 0.020(3) 0.013(3)
C20 0.078(4) 0.116(5) 0.106(5) 0.052(4) 0.019(3) 0.007(3)
C21 0.089(4) 0.065(3) 0.037(3) 0.000(2) 0.001(2) 0.002(2)
C22 0.086(3) 0.060(3) 0.041(3) 0.000(2) 0.005(2) 0.014(2)
C23 0.061(3) 0.059(2) 0.042(3) -0.0035(18) -0.0031(18) 0.004(2)
C24 0.060(3) 0.062(3) 0.045(3) 0.0051(19) -0.0018(19) 0.008(2)
C25 0.081(3) 0.072(3) 0.039(3) 0.003(2) 0.004(2) 0.019(2)
C26 0.154(6) 0.073(3) 0.045(4) 0.004(2) 0.021(3) 0.048(4)
C27 0.151(6) 0.069(3) 0.050(4) 0.010(2) 0.019(3) 0.041(3)
C28 0.077(3) 0.064(3) 0.034(3) 0.0014(19) 0.004(2) 0.013(2)
C29 0.071(3) 0.073(3) 0.049(3) 0.004(2) 0.008(2) 0.002(2)
C30 0.071(3) 0.071(3) 0.052(3) -0.009(2) -0.001(2) 0.006(2)
C31 0.080(3) 0.067(3) 0.030(3) -0.0071(19) 0.003(2) 0.012(2)
C32 0.079(3) 0.066(3) 0.038(3) -0.004(2) 0.009(2) 0.005(2)
C33 0.070(3) 0.079(3) 0.040(3) -0.006(2) 0.002(2) 0.006(2)
C34 0.095(4) 0.074(3) 0.042(4) -0.014(2) -0.001(3) 0.025(3)

loop_
_atom_type_symbol
_atom_type_description
_atom_type_scat_dispersion_real
_atom_type_scat_dispersion_imag
_atom_type_scat_source
C C 0.0060 0.0030 'International Tables Vol C Tables 4.2.6.8 and 6.1.1.4'
H H 0.0000 0.0000 'International Tables Vol C Tables 4.2.6.8 and 6.1.1.4'
N N 0.0110 0.0060 'International Tables Vol C Tables 4.2.6.8 and 6.1.1.4'
O O 0.0180 0.0100 'International Tables Vol C Tables 4.2.6.8 and 6.1.1.4'
Zn Zn 0.0160 2.1310 'International Tables Vol C Tables 4.2.6.8 and 6.1.1.4'

loop_
_geom_angle_atom_site_label_1
_geom_angle_atom_site_label_2
_geom_angle_atom_site_label_3
_geom_angle
_geom_angle_site_symmetry_1
_geom_angle_site_symmetry_3
_geom_angle_publ_flag
O7 Zn1 N1 151.30(18) . . ?
O7 Zn1 O4 103.40(16) . 6_576 ?
N1 Zn1 O4 101.27(16) . 6_576 ?
O7 Zn1 N6 94.69(18) . 6_465 ?
N1 Zn1 N6 96.11(17) . 6_465 ?
O4 Zn1 N6 98.16(15) 6_576 6_465 ?
O7 Zn1 O3 90.95(14) . 6_576 ?
N1 Zn1 O3 89.15(14) . 6_576 ?
O4 Zn1 O3 59.35(12) 6_576 6_576 ?
N6 Zn1 O3 157.50(14) 6_465 6_576 ?
O7 Zn1 O6 59.07(15) . . ?
N1 Zn1 O6 93.55(15) . . ?
O4 Zn1 O6 159.23(14) 6_576 . ?
N6 Zn1 O6 94.60(14) 6_465 . ?
O3 Zn1 O6 106.93(12) 6_576 . ?
O7 Zn1 C34 29.73(17) . . ?
N1 Zn1 C34 122.93(19) . . ?
O4 Zn1 C34 132.78(18) 6_576 . ?
N6 Zn1 C34 93.17(16) 6_465 . ?
O3 Zn1 C34 102.30(13) 6_576 . ?
O6 Zn1 C34 29.49(15) . . ?
O7 Zn1 C21 98.77(16) . 6_576 ?
N1 Zn1 C21 95.42(16) . 6_576 ?
O4 Zn1 C21 29.67(14) 6_576 6_576 ?
N6 Zn1 C21 127.82(16) 6_465 6_576 ?
O3 Zn1 C21 29.69(13) 6_576 6_576 ?
O6 Zn1 C21 135.11(14) . 6_576 ?
C34 Zn1 C21 121.37(16) . 6_576 ?
C21 O3 Zn1 83.3(3) . 6_575 ?
C21 O4 Zn1 96.9(3) . 6_575 ?
C25 O5 C28 119.9(4) . . ?
C34 O6 Zn1 80.9(3) . . ?
C34 O7 Zn1 98.3(4) . . ?
C1 N1 C5 117.0(5) . . ?
C1 N1 Zn1 126.4(3) . . ?
C5 N1 Zn1 116.4(4) . . ?
C6 N2 N3 118.6(5) . . ?
N2 N3 C7 118.8(5) . . ?
N2 N3 H3 109(4) . . ?
C7 N3 H3 132(4) . . ?
N5 N4 C14 118.1(4) . . ?
N5 N4 H4 118(3) . . ?
C14 N4 H4 124(3) . . ?
C15 N5 N4 115.3(4) . . ?
C18 N6 C19 116.9(5) . . ?
C18 N6 Zn1 125.4(4) . 6_666 ?
C19 N6 Zn1 117.7(4) . 6_666 ?
N1 C1 C2 122.7(5) . . ?
N1 C1 H1 118.7 . . ?
C2 C1 H1 118.7 . . ?
C1 C2 C3 119.5(5) . . ?
C1 C2 H2 120.2 . . ?
C3 C2 H2 120.2 . . ?
C4 C3 C2 117.9(5) . . ?
C4 C3 C6 119.9(5) . . ?
C2 C3 C6 122.2(5) . . ?
C5 C4 C3 119.4(5) . . ?
C5 C4 H4A 120.3 . . ?
C3 C4 H4A 120.3 . . ?
C4 C5 N1 123.5(5) . . ?
C4 C5 H5 118.3 . . ?
N1 C5 H5 118.3 . . ?
N2 C6 C3 118.1(5) . . ?
N2 C6 H6 120.9 . . ?
C3 C6 H6 120.9 . . ?
O2 C7 N3 122.0(5) . . ?
O2 C7 C8 122.0(5) . . ?
N3 C7 C8 115.9(5) . . ?
C9 C8 C13 119.2(4) . . ?
C9 C8 C7 124.1(5) . . ?
C13 C8 C7 116.6(4) . . ?
C8 C9 C10 120.7(5) . . ?
C8 C9 H9 119.7 . . ?
C10 C9 H9 119.7 . . ?
C11 C10 C9 119.6(5) . . ?
C11 C10 H10 120.2 . . ?
C9 C10 H10 120.2 . . ?
C10 C11 C12 120.8(5) . . ?
C10 C11 H11 119.6 . . ?
C12 C11 H11 119.6 . . ?
C11 C12 C13 119.4(4) . . ?
C11 C12 C14 123.2(4) . . ?
C13 C12 C14 117.2(4) . . ?
C12 C13 C8 120.3(4) . . ?
C12 C13 H13 119.9 . . ?
C8 C13 H13 119.9 . . ?
O1 C14 N4 123.7(5) . . ?
O1 C14 C12 122.3(5) . . ?
N4 C14 C12 114.0(4) . . ?
N5 C15 C16 120.2(5) . . ?
N5 C15 H15 119.9 . . ?
C16 C15 H15 119.9 . . ?
C17 C16 C20 117.6(5) . . ?
C17 C16 C15 120.4(5) . . ?
C20 C16 C15 121.9(5) . . ?
C16 C17 C18 119.7(5) . . ?
C16 C17 H17 120.2 . . ?
C18 C17 H17 120.2 . . ?
N6 C18 C17 123.5(5) . . ?
N6 C18 H18 118.2 . . ?
C17 C18 H18 118.2 . . ?
N6 C19 C20 123.5(6) . . ?
N6 C19 H19 118.2 . . ?
C20 C19 H19 118.2 . . ?
C19 C20 C16 118.7(6) . . ?
C19 C20 H20 120.7 . . ?
C16 C20 H20 120.7 . . ?
O4 C21 O3 120.4(5) . . ?
O4 C21 C22 119.6(4) . . ?
O3 C21 C22 120.0(4) . . ?
O4 C21 Zn1 53.4(2) . 6_575 ?
O3 C21 Zn1 67.0(3) . 6_575 ?
C22 C21 Zn1 172.6(4) . 6_575 ?
C27 C22 C23 117.9(5) . . ?
C27 C22 C21 120.9(5) . . ?
C23 C22 C21 121.2(4) . . ?
C24 C23 C22 121.7(4) . . ?
C24 C23 H23A 119.1 . . ?
C22 C23 H23A 119.1 . . ?
C23 C24 C25 118.6(4) . . ?
C23 C24 H24 120.7 . . ?
C25 C24 H24 120.7 . . ?
C26 C25 C24 121.1(5) . . ?
C26 C25 O5 115.8(4) . . ?
C24 C25 O5 122.8(4) . . ?
C25 C26 C27 119.6(5) . . ?
C25 C26 H26 120.2 . . ?
C27 C26 H26 120.2 . . ?
C26 C27 C22 120.9(5) . . ?
C26 C27 H27 119.6 . . ?
C22 C27 H27 119.6 . . ?
C33 C28 C29 122.1(4) . . ?
C33 C28 O5 115.3(4) . . ?
C29 C28 O5 122.6(4) . . ?
C28 C29 C30 118.2(4) . . ?
C28 C29 H29 120.9 . . ?
C30 C29 H29 120.9 . . ?
C31 C30 C29 120.8(5) . . ?
C31 C30 H30 119.6 . . ?
C29 C30 H30 119.6 . . ?
C30 C31 C32 119.0(4) . . ?
C30 C31 C34 121.1(5) . . ?
C32 C31 C34 119.8(5) . . ?
C33 C32 C31 120.9(4) . . ?
C33 C32 H32 119.5 . . ?
C31 C32 H32 119.5 . . ?
C28 C33 C32 119.0(5) . . ?
C28 C33 H33 120.5 . . ?
C32 C33 H33 120.5 . . ?
O6 C34 O7 121.1(5) . . ?
O6 C34 C31 120.9(5) . . ?
O7 C34 C31 117.8(5) . . ?
O6 C34 Zn1 69.6(3) . . ?
O7 C34 Zn1 52.0(3) . . ?
C31 C34 Zn1 165.7(4) . . ?

loop_
_geom_bond_atom_site_label_1
_geom_bond_atom_site_label_2
_geom_bond_distance
_geom_bond_site_symmetry_2
_geom_bond_publ_flag
Zn1 O7 1.999(4) . ?
Zn1 N1 2.058(4) . ?
Zn1 O4 2.060(4) 6_576 ?
Zn1 N6 2.111(4) 6_465 ?
Zn1 O3 2.360(3) 6_576 ?
Zn1 O6 2.383(4) . ?
Zn1 C34 2.511(5) . ?
Zn1 C21 2.546(5) 6_576 ?
O1 C14 1.213(6) . ?
O2 C7 1.230(7) . ?
O3 C21 1.270(6) . ?
O4 C21 1.270(6) . ?
O5 C25 1.389(6) . ?
O5 C28 1.402(5) . ?
O6 C34 1.252(6) . ?
O7 C34 1.258(7) . ?
N1 C1 1.340(7) . ?
N1 C5 1.360(6) . ?
N2 C6 1.272(6) . ?
N2 N3 1.364(6) . ?
N3 C7 1.370(7) . ?
N3 H3 0.89(2) . ?
N4 N5 1.368(5) . ?
N4 C14 1.376(6) . ?
N4 H4 0.90(2) . ?
N5 C15 1.276(7) . ?
N6 C18 1.335(7) . ?
N6 C19 1.343(7) . ?
C1 C2 1.383(7) . ?
C1 H1 0.9500 . ?
C2 C3 1.388(7) . ?
C2 H2 0.9500 . ?
C3 C4 1.387(7) . ?
C3 C6 1.472(8) . ?
C4 C5 1.359(7) . ?
C4 H4A 0.9500 . ?
C5 H5 0.9500 . ?
C6 H6 0.9500 . ?
C7 C8 1.493(7) . ?
C8 C9 1.387(7) . ?
C8 C13 1.394(7) . ?
C9 C10 1.395(7) . ?
C9 H9 0.9500 . ?
C10 C11 1.371(7) . ?
C10 H10 0.9500 . ?
C11 C12 1.392(7) . ?
C11 H11 0.9500 . ?
C12 C13 1.393(7) . ?
C12 C14 1.508(7) . ?
C13 H13 0.9500 . ?
C15 C16 1.458(7) . ?
C15 H15 0.9500 . ?
C16 C17 1.375(7) . ?
C16 C20 1.405(8) . ?
C17 C18 1.376(7) . ?
C17 H17 0.9500 . ?
C18 H18 0.9500 . ?
C19 C20 1.377(7) . ?
C19 H19 0.9500 . ?
C20 H20 0.9500 . ?
C21 C22 1.475(7) . ?
C22 C27 1.381(7) . ?
C22 C23 1.396(6) . ?
C23 C24 1.373(6) . ?
C23 H23A 0.9500 . ?
C24 C25 1.377(6) . ?
C24 H24 0.9500 . ?
C25 C26 1.370(7) . ?
C26 C27 1.380(7) . ?
C26 H26 0.9500 . ?
C27 H27 0.9500 . ?
C28 C33 1.367(7) . ?
C28 C29 1.387(7) . ?
C29 C30 1.402(7) . ?
C29 H29 0.9500 . ?
C30 C31 1.381(7) . ?
C30 H30 0.9500 . ?
C31 C32 1.393(7) . ?
C31 C34 1.507(7) . ?
C32 C33 1.385(6) . ?
C32 H32 0.9500 . ?
C33 H33 0.9500 . ?

loop_
_geom_torsion_atom_site_label_1
_geom_torsion_atom_site_label_2
_geom_torsion_atom_site_label_3
_geom_torsion_atom_site_label_4
_geom_torsion
_geom_torsion_site_symmetry_1
_geom_torsion_site_symmetry_2
_geom_torsion_site_symmetry_3
_geom_torsion_site_symmetry_4
_geom_torsion_publ_flag
C6 N2 N3 C7 176.3(5) . . . . ?
C14 N4 N5 C15 -173.4(5) . . . . ?
C5 N1 C1 C2 -0.5(7) . . . . ?
Zn1 N1 C1 C2 -176.1(4) . . . . ?
N1 C1 C2 C3 0.4(8) . . . . ?
C1 C2 C3 C4 0.6(8) . . . . ?
C1 C2 C3 C6 -178.8(5) . . . . ?
C2 C3 C4 C5 -1.5(7) . . . . ?
C6 C3 C4 C5 178.0(5) . . . . ?
C3 C4 C5 N1 1.5(8) . . . . ?
C1 N1 C5 C4 -0.4(7) . . . . ?
Zn1 N1 C5 C4 175.6(4) . . . . ?
N3 N2 C6 C3 -179.9(4) . . . . ?
C4 C3 C6 N2 -4.4(8) . . . . ?
C2 C3 C6 N2 175.0(5) . . . . ?
N2 N3 C7 O2 -3.4(8) . . . . ?
N2 N3 C7 C8 177.7(4) . . . . ?
O2 C7 C8 C9 -177.1(5) . . . . ?
N3 C7 C8 C9 1.8(7) . . . . ?
O2 C7 C8 C13 4.5(7) . . . . ?
N3 C7 C8 C13 -176.6(4) . . . . ?
C13 C8 C9 C10 -1.6(7) . . . . ?
C7 C8 C9 C10 -180.0(4) . . . . ?
C8 C9 C10 C11 1.7(7) . . . . ?
C9 C10 C11 C12 -0.8(7) . . . . ?
C10 C11 C12 C13 -0.1(7) . . . . ?
C10 C11 C12 C14 175.2(5) . . . . ?
C11 C12 C13 C8 0.2(7) . . . . ?
C14 C12 C13 C8 -175.4(4) . . . . ?
C9 C8 C13 C12 0.7(7) . . . . ?
C7 C8 C13 C12 179.2(4) . . . . ?
N5 N4 C14 O1 5.4(7) . . . . ?
N5 N4 C14 C12 -173.5(4) . . . . ?
C11 C12 C14 O1 -163.4(5) . . . . ?
C13 C12 C14 O1 12.1(7) . . . . ?
C11 C12 C14 N4 15.6(7) . . . . ?
C13 C12 C14 N4 -169.0(4) . . . . ?
N4 N5 C15 C16 -178.3(4) . . . . ?
N5 C15 C16 C17 179.3(5) . . . . ?
N5 C15 C16 C20 1.4(9) . . . . ?
C20 C16 C17 C18 -0.8(9) . . . . ?
C15 C16 C17 C18 -178.8(5) . . . . ?
C19 N6 C18 C17 2.1(9) . . . . ?
Zn1 N6 C18 C17 179.9(4) 6_666 . . . ?
C16 C17 C18 N6 -0.6(9) . . . . ?
C18 N6 C19 C20 -2.3(10) . . . . ?
Zn1 N6 C19 C20 179.7(5) 6_666 . . . ?
N6 C19 C20 C16 1.0(11) . . . . ?
C17 C16 C20 C19 0.6(9) . . . . ?
C15 C16 C20 C19 178.6(6) . . . . ?
Zn1 O4 C21 O3 -2.1(5) 6_575 . . . ?
Zn1 O4 C21 C22 176.9(4) 6_575 . . . ?
Zn1 O3 C21 O4 1.8(5) 6_575 . . . ?
Zn1 O3 C21 C22 -177.2(4) 6_575 . . . ?
O4 C21 C22 C27 -4.1(8) . . . . ?
O3 C21 C22 C27 174.9(5) . . . . ?
O4 C21 C22 C23 177.3(5) . . . . ?
O3 C21 C22 C23 -3.7(7) . . . . ?
C27 C22 C23 C24 -2.3(8) . . . . ?
C21 C22 C23 C24 176.3(4) . . . . ?
C22 C23 C24 C25 1.1(7) . . . . ?
C23 C24 C25 C26 2.0(8) . . . . ?
C23 C24 C25 O5 175.1(4) . . . . ?
C28 O5 C25 C26 -145.5(5) . . . . ?
C28 O5 C25 C24 41.1(7) . . . . ?
C24 C25 C26 C27 -3.8(10) . . . . ?
O5 C25 C26 C27 -177.3(6) . . . . ?
C25 C26 C27 C22 2.5(10) . . . . ?
C23 C22 C27 C26 0.4(9) . . . . ?
C21 C22 C27 C26 -178.2(6) . . . . ?
C25 O5 C28 C33 -146.1(5) . . . . ?
C25 O5 C28 C29 37.6(7) . . . . ?
C33 C28 C29 C30 2.0(7) . . . . ?
O5 C28 C29 C30 178.1(4) . . . . ?
C28 C29 C30 C31 -0.6(7) . . . . ?
C29 C30 C31 C32 -0.8(7) . . . . ?
C29 C30 C31 C34 176.4(4) . . . . ?
C30 C31 C32 C33 1.0(7) . . . . ?
C34 C31 C32 C33 -176.3(4) . . . . ?
C29 C28 C33 C32 -1.9(7) . . . . ?
O5 C28 C33 C32 -178.2(4) . . . . ?
C31 C32 C33 C28 0.3(7) . . . . ?
Zn1 O6 C34 O7 7.0(5) . . . . ?
Zn1 O6 C34 C31 -169.3(4) . . . . ?
Zn1 O7 C34 O6 -8.4(5) . . . . ?
Zn1 O7 C34 C31 168.1(3) . . . . ?
C30 C31 C34 O6 -5.3(7) . . . . ?
C32 C31 C34 O6 171.9(4) . . . . ?
C30 C31 C34 O7 178.3(5) . . . . ?
C32 C31 C34 O7 -4.5(7) . . . . ?
C30 C31 C34 Zn1 -140.4(13) . . . . ?
C32 C31 C34 Zn1 36.8(16) . . . . ?
